data_9014939
loop_
_publ_author_name
'Steele, I. M.'

_publ_section_title
;
 Arrojadite: variations in space group and composition
 based on four new refinements
 Sample: red06ye
;
_journal_name_full 'General Meeting of the International Mineralogical Association'
_journal_page_first MO2
_journal_page_last 117
_journal_volume 18
_journal_year 2002
_chemical_compound_source 'Rapid Creek, Yukon, Canada'
_chemical_formula_sum 'Al Ca0.984 Fe10.54 K0.902 Mg2.46 Na4.858 O50 P12'
_chemical_name_mineral Arrojadite-(KNa)
_space_group_IT_number 9
_symmetry_space_group_name_Hall 'C -2yc'
_symmetry_space_group_name_H-M 'C 1 c 1'
_cell_angle_alpha 90.00
_cell_angle_beta 106.55
_cell_angle_gamma 90.00
_cell_length_a 16.549
_cell_length_b 10.053
_cell_length_c 24.618
_cell_formula_units_Z 4
_cell_volume 3925.950
_database_code_amcsd 0012657
_exptl_crystal_density_diffrn 3.440
_cod_original_cell_volume 3925.949
_cod_original_sg_symbol_H-M 'C c'
_cod_original_formula_sum 'Al Ca.984 K.902 Na4.858 (Fe10.54 Mg2.46) P12 O50'
_cod_database_code 9014939

loop_
_space_group_symop_operation_xyz
x,y,z
1/2+x,1/2+y,z
x,-y,1/2+z
1/2+x,1/2-y,1/2+z

loop_
_atom_site_aniso_label
_atom_site_aniso_U_11
_atom_site_aniso_U_22
_atom_site_aniso_U_33
_atom_site_aniso_U_12
_atom_site_aniso_U_13
_atom_site_aniso_U_23
Al 0.00810 0.00980 0.00930 -0.00050 0.00300 -0.00050
Ca 0.01110 0.01090 0.01270 0.00160 0.00560 0.00150
K1 0.02240 0.02160 0.05530 0.00230 0.02160 0.00200
Na1 0.02380 0.02620 0.03030 0.00470 0.00640 0.00020
Na2A 0.04900 0.01680 0.01540 -0.00980 -0.00710 0.00190
Na2B 0.04210 0.01390 0.01280 -0.00430 0.00080 0.00010
Na3A 0.03540 0.01290 0.02090 -0.00470 -0.00470 -0.00240
Na3B 0.02110 0.02340 0.01900 -0.00180 -0.00020 -0.00620
Fe1 0.01150 0.01070 0.01720 -0.00150 0.00650 -0.00270
Mg1 0.01150 0.01070 0.01720 -0.00150 0.00650 -0.00270
Fe2A 0.01350 0.01250 0.01080 -0.00170 0.00260 -0.00080
Mg2A 0.01350 0.01250 0.01080 -0.00170 0.00260 -0.00080
Fe2B 0.01190 0.01260 0.01120 -0.00010 0.00240 -0.00190
Mg2B 0.01190 0.01260 0.01120 -0.00010 0.00240 -0.00190
Fe3A 0.01070 0.00970 0.01010 -0.00020 0.00320 -0.00130
Mg3A 0.01070 0.00970 0.01010 -0.00020 0.00320 -0.00130
Fe3B 0.01100 0.00980 0.00980 0.00080 0.00280 0.00110
Mg3B 0.01100 0.00980 0.00980 0.00080 0.00280 0.00110
Fe4A 0.01070 0.01110 0.01140 0.00070 0.00320 -0.00030
Mg4A 0.01070 0.01110 0.01140 0.00070 0.00320 -0.00030
Fe4B 0.00900 0.01050 0.00870 -0.00090 0.00270 -0.00080
Mg4B 0.00900 0.01050 0.00870 -0.00090 0.00270 -0.00080
Fe5A 0.00950 0.01260 0.00950 -0.00010 0.00340 0.00000
Mg5A 0.00950 0.01260 0.00950 -0.00010 0.00340 0.00000
Fe5B 0.00860 0.01200 0.01070 0.00030 0.00270 -0.00040
Mg5B 0.00860 0.01200 0.01070 0.00030 0.00270 -0.00040
Fe6A 0.01330 0.02100 0.00910 -0.00090 0.00210 -0.00040
Mg6A 0.01330 0.02100 0.00910 -0.00090 0.00210 -0.00040
Fe6B 0.01270 0.01560 0.00750 0.00030 0.00210 -0.00090
Mg6B 0.01270 0.01560 0.00750 0.00030 0.00210 -0.00090
Fe7A 0.01280 0.02020 0.00860 0.00570 0.00190 -0.00230
Mg7A 0.01280 0.02020 0.00860 0.00570 0.00190 -0.00230
Fe7B 0.01080 0.01510 0.00950 -0.00210 0.00410 -0.00010
Mg7B 0.01080 0.01510 0.00950 -0.00210 0.00410 -0.00010
P1A 0.01120 0.01220 0.01040 0.00030 0.00450 -0.00040
P1B 0.01070 0.01020 0.01000 -0.00010 0.00490 0.00070
P2A 0.01020 0.00940 0.01110 0.00070 0.00430 -0.00050
P2B 0.00930 0.01050 0.00980 -0.00030 0.00390 -0.00040
P3A 0.00930 0.01000 0.00890 -0.00060 0.00440 0.00030
P3B 0.00890 0.00990 0.00950 -0.00100 0.00250 -0.00180
P4A 0.00910 0.00920 0.00980 0.00000 0.00290 0.00090
P4B 0.00970 0.01030 0.00840 0.00110 0.00320 0.00010
P5A 0.01090 0.00960 0.00990 0.00010 0.00340 -0.00080
P5B 0.01020 0.01120 0.01050 -0.00010 0.00260 0.00010
P6A 0.01150 0.01020 0.01020 -0.00120 0.00200 -0.00050
P6B 0.01040 0.01110 0.01160 -0.00030 0.00090 -0.00030
O1A 0.02100 0.02460 0.01290 -0.00080 0.00350 0.00000
O1B 0.01940 0.01470 0.01480 -0.00040 0.00200 -0.00050
O2A 0.01490 0.01180 0.01670 0.00330 0.00860 0.00140
O2B 0.01670 0.01070 0.01560 0.00000 0.00590 0.00240
O3A 0.01700 0.01650 0.02200 -0.00110 0.01100 0.00360
O3B 0.01020 0.01570 0.01670 0.00140 0.00500 -0.00020
O4A 0.01790 0.01470 0.02080 0.00560 0.01250 -0.00120
O4B 0.01900 0.02400 0.01900 0.00490 0.00980 0.00480
O5A 0.01180 0.01470 0.01900 0.00200 0.01080 0.00300
O5B 0.01560 0.01160 0.00980 0.00100 0.00300 -0.00440
O6A 0.01590 0.01290 0.02040 0.00380 0.01000 0.00490
O6B 0.01490 0.01110 0.01900 -0.00100 0.01050 -0.00150
O7A 0.01280 0.01630 0.01550 0.00220 0.00230 -0.00010
O7B 0.01400 0.01270 0.01360 -0.00020 0.00080 -0.00050
O8A 0.01090 0.01150 0.01050 0.00120 0.00520 -0.00240
O8B 0.01290 0.01340 0.01240 0.00240 0.00550 -0.00110
O9A 0.01350 0.01670 0.01400 -0.00100 0.00560 -0.00130
O9B 0.01150 0.01470 0.01480 0.00040 0.00770 -0.00210
O10A 0.01590 0.01000 0.01140 -0.00220 0.00470 -0.00280
O10B 0.01060 0.01190 0.01400 -0.00050 0.00320 0.00030
O11A 0.02300 0.01610 0.00580 -0.00390 0.00290 0.00020
O11B 0.01800 0.01620 0.01320 -0.00290 0.00840 0.00320
O12A 0.01260 0.01730 0.01450 -0.00090 0.00480 -0.00430
O12B 0.00640 0.01980 0.02200 0.00090 0.00290 -0.00440
O13A 0.01350 0.01780 0.01090 0.00180 0.00570 -0.00200
O13B 0.01470 0.01400 0.01000 0.00220 0.00460 -0.00050
O14A 0.01470 0.01020 0.01150 -0.00070 0.00570 0.00270
O14B 0.01390 0.01050 0.01400 -0.00030 0.00550 -0.00070
O15A 0.00740 0.01870 0.01420 -0.00130 0.00040 -0.00290
O15B 0.00970 0.01410 0.01730 0.00250 0.00760 0.00200
O16A 0.01250 0.00890 0.01130 0.00050 0.00320 -0.00190
O16B 0.01190 0.01120 0.01180 0.00250 0.00360 0.00230
O17A 0.02000 0.01230 0.01910 0.00070 0.00020 0.00330
O17B 0.02800 0.01150 0.01670 -0.00180 -0.00260 -0.00150
O18A 0.01230 0.01830 0.00980 0.00050 0.00050 -0.00020
O18B 0.01250 0.01280 0.01390 -0.00260 0.00110 0.00220
O19A 0.01110 0.01990 0.01590 -0.00030 0.00610 0.00080
O19B 0.01300 0.01860 0.01570 0.00330 0.00430 -0.00110
O20A 0.02100 0.01980 0.01500 -0.00390 0.00350 -0.00070
O20B 0.01600 0.02030 0.00980 -0.00260 0.00220 0.00250
O21A 0.02000 0.01780 0.01330 0.00470 0.00210 -0.00130
O21B 0.03800 0.03100 0.01010 -0.01820 -0.00560 0.00640
O22A 0.02700 0.00840 0.01140 0.00190 0.00010 -0.00180
O22B 0.01800 0.01150 0.01620 -0.00080 0.00590 0.00280
O23A 0.01600 0.01020 0.01410 0.00080 0.00050 -0.00130
O23B 0.01600 0.01800 0.01680 -0.00320 0.00010 0.00050
O24A 0.01700 0.01980 0.01620 -0.00600 0.00230 0.00390
O24B 0.01700 0.02600 0.03700 0.00810 0.00250 -0.01610
O25A 0.01100 0.02300 0.02200 -0.00130 0.00810 -0.00040
O25B 0.01700 0.01380 0.01410 0.00160 0.00400 0.00340

loop_
_atom_site_label
_atom_site_fract_x
_atom_site_fract_y
_atom_site_fract_z
_atom_site_occupancy
_atom_site_U_iso_or_equiv
Al 0.26188 0.99948 0.20675 1.00000 0.00900
Ca 0.49493 0.72432 0.19056 0.98400 0.01110
K1 0.75734 0.52011 -0.04573 0.90200 0.03090
Na1 0.27631 0.68590 -0.02073 0.99600 0.02710
Na2A 0.13360 0.01730 0.08367 0.97100 0.03030
Na2B 0.87933 0.48540 0.33112 0.97000 0.02440
Na3A 0.25640 0.50480 0.20892 0.96100 0.02570
Na3B 0.55234 0.06680 0.25287 0.96000 0.02240
Fe1 0.98183 0.88533 0.17886 0.89000 0.01260
Mg1 0.98183 0.88533 0.17886 0.11000 0.01260
Fe2A 0.04671 0.51992 -0.06256 0.95000 0.01250
Mg2A 0.04671 0.51992 -0.06256 0.05000 0.01250
Fe2B 0.47184 0.51456 -0.02650 0.76000 0.01210
Mg2B 0.47184 0.51456 -0.02650 0.24000 0.01210
Fe3A 0.36992 0.51879 -0.15516 0.57000 0.01010
Mg3A 0.36992 0.51879 -0.15516 0.43000 0.01010
Fe3B 0.15404 0.51410 0.06640 0.43000 0.01020
Mg3B 0.15404 0.51410 0.06640 0.57000 0.01020
Fe4A 0.23319 0.74925 -0.19937 0.72000 0.01110
Mg4A 0.23319 0.74925 -0.19937 0.28000 0.01110
Fe4B 0.28149 0.74904 0.11087 0.78000 0.00940
Mg4B 0.28149 0.74904 0.11087 0.22000 0.00940
Fe5A 0.22793 0.75397 0.30554 0.97000 0.01040
Mg5A 0.22793 0.75397 0.30554 0.03000 0.01040
Fe5B 0.79365 0.74052 0.10639 0.93000 0.01040
Mg5B 0.79365 0.74052 0.10639 0.07000 0.01040
Fe6A 0.05935 0.80813 0.35518 0.94000 0.01470
Mg6A 0.05935 0.80813 0.35518 0.06000 0.01470
Fe6B 0.96160 0.69430 0.05802 0.92000 0.01210
Mg6B 0.96160 0.69430 0.05802 0.08000 0.01210
Fe7A 0.47946 0.80246 0.04808 0.92000 0.01410
Mg7A 0.47946 0.80246 0.04808 0.08000 0.01410
Fe7B 0.04422 0.79268 -0.13948 0.76000 0.01150
Mg7B 0.04422 0.79268 -0.13948 0.24000 0.01150
P1A 0.17902 0.49699 -0.13108 1.00000 0.01100
P1B 0.87411 0.00690 0.07398 1.00000 0.00990
P2A 0.39154 0.96492 0.13161 1.00000 0.01000
P2B 0.13165 0.97190 -0.21748 1.00000 0.00960
P3A 0.13595 0.75125 0.16697 1.00000 0.00900
P3B 0.88776 0.74495 0.24841 1.00000 0.00950
P4A 0.65913 0.76825 0.15860 1.00000 0.00930
P4B 0.36510 0.73439 0.25473 1.00000 0.00930
P5A 0.89204 0.73110 -0.08148 1.00000 0.01000
P5B 0.12654 0.76826 0.49385 1.00000 0.01070
P6A 0.39573 0.79932 -0.08692 1.00000 0.01090
P6B 0.12012 0.79938 -0.00182 1.00000 0.01150
O1A 0.23730 0.47660 -0.06859 1.00000 0.01970
O1B 0.93880 0.04410 0.12986 1.00000 0.01690
O2A 0.14800 0.63670 0.34120 1.00000 0.01360
O2B 0.87250 0.85400 0.07095 1.00000 0.01410
O3A 0.23440 0.56370 -0.16290 1.00000 0.01740
O3B 0.28630 0.56140 0.07269 1.00000 0.01390
O4A 0.10520 0.58000 -0.12632 1.00000 0.01640
O4B 0.40040 0.57040 0.02512 1.00000 0.01960
O5A 0.12890 0.84480 -0.18385 1.00000 0.01380
O5B 0.39150 0.83830 0.09511 1.00000 0.01250
O6A 0.38010 0.09420 0.09721 1.00000 0.01540
O6B 0.14420 0.09830 -0.18272 1.00000 0.01380
O7A 0.47170 0.95970 0.17947 1.00000 0.01520
O7B 0.04930 0.98040 -0.26619 1.00000 0.01420
O8A 0.31130 0.94420 0.15169 1.00000 0.01050
O8B 0.20930 0.94710 -0.23913 1.00000 0.01250
O9A 0.17610 0.66630 0.13014 1.00000 0.01440
O9B 0.83800 0.83510 0.27778 1.00000 0.01290
O10A 0.16730 0.89480 0.16890 1.00000 0.01230
O10B 0.85710 0.60190 0.24623 1.00000 0.01220
O11A 0.15490 0.69020 0.22613 1.00000 0.01530
O11B 0.87590 0.79910 0.18748 1.00000 0.01490
O12A 0.03840 0.75450 0.13981 1.00000 0.01460
O12B 0.98220 0.74960 0.27820 1.00000 0.01630
O13A 0.65660 0.81110 0.21732 1.00000 0.01360
O13B 0.35180 0.68490 0.19385 1.00000 0.01270
O14A 0.69900 0.87550 0.12987 1.00000 0.01180
O14B 0.33020 0.63080 0.28828 1.00000 0.01240
O15A 0.57020 0.73210 0.12394 1.00000 0.01400
O15B 0.45850 0.76370 0.28039 1.00000 0.01290
O16A 0.71690 0.64520 0.16027 1.00000 0.01090
O16B 0.30890 0.85720 0.25584 1.00000 0.01160
O17A 0.89210 0.88570 -0.08184 1.00000 0.01840
O17B 0.12220 0.61670 0.49726 1.00000 0.02050
O18A 0.81020 0.68020 -0.12288 1.00000 0.01400
O18B 0.20580 0.82090 0.53694 1.00000 0.01360
O19A 0.96640 0.68090 -0.10228 1.00000 0.01510
O19B 0.04910 0.82670 0.50976 1.00000 0.01570
O20A 0.90000 0.67690 -0.02275 1.00000 0.01890
O20B 0.12450 0.81510 0.43511 1.00000 0.01580
O21A 0.39090 0.83570 -0.02811 1.00000 0.01750
O21B 0.11870 0.84280 -0.06097 1.00000 0.02910
O22A 0.40960 0.64750 -0.08998 1.00000 0.01680
O22B 0.11130 0.64690 -0.00041 1.00000 0.01500
O23A 0.31330 0.83870 -0.13040 1.00000 0.01410
O23B 0.20660 0.83540 0.03858 1.00000 0.01790
O24A 0.46980 0.87190 -0.10107 1.00000 0.01830
O24B 0.04930 0.86610 0.01801 1.00000 0.02770
O25A 0.49310 0.49680 -0.15613 1.00000 0.01830
O25B 0.03050 0.49990 0.07129 1.00000 0.01500

loop_
_cod_related_entry_id
_cod_related_entry_database
_cod_related_entry_code
1 AMCSD 0012657
